data_9015353
loop_
_publ_author_name
'Rastsvetaeva, R. K.'
'Aksenov, S. M.'
'Verin, I. A.'

_publ_section_title
;
 Crystal structure of complex natural aluminum magnesium calcium iron oxide
;
_journal_name_full 'Crystallography Reports'
_journal_page_first 563
_journal_page_last 568
_journal_paper_doi 10.1134/S106377451004005X
_journal_volume 55
_journal_year 2010
_chemical_compound_source 'Tashelga River, Western Siberia, Russia'
_chemical_formula_sum 'Al9 Ca Fe H Mg O17'
_chemical_name_mineral Tashelgite
_space_group_IT_number 7
_symmetry_space_group_name_Hall 'P -2yc'
_symmetry_space_group_name_H-M 'P 1 c 1'
_cell_angle_alpha 90
_cell_angle_beta 90.0
_cell_angle_gamma 90
_cell_formula_units_Z 8
_cell_length_a 5.6973
_cell_length_b 17.1823
_cell_length_c 23.5718
_cell_volume 2307.508
_database_code_amcsd 0018315
_exptl_crystal_density_diffrn 3.662
_cod_original_formula_sum 'Al9 Fe Mg Ca O17 H'
_cod_database_code 9015353

loop_
_space_group_symop_operation_xyz
x,y,z
x,-y,1/2+z

loop_
_atom_site_label
_atom_site_fract_x
_atom_site_fract_y
_atom_site_fract_z
_atom_site_U_iso_or_equiv
_atom_site_type_symbol
_atom_site_attached_hydrogens
Al1 0.95100 0.16710 0.03420 0.00988 Al 0
Al2 0.46000 0.16780 0.03410 0.00823 Al 0
Al3 0.95200 0.28590 0.64780 0.01393 Al 0
Al4 0.45700 0.28620 0.64940 0.00507 Al 0
Al5 0.69800 0.24700 0.44750 0.00545 Al 0
Al6 0.44700 0.10880 0.47900 0.00874 Al 0
Al7 0.95100 0.11160 0.48010 0.00887 Al 0
Al8 0.45000 0.44280 0.08640 0.00570 Al 0
Al9 0.95500 0.44270 0.08550 0.01165 Al 0
Al10 0.21700 0.47170 0.88250 0.00811 Al 0
Al11 0.70400 0.19400 0.83200 0.02026 Al 0
Al12 0.20700 0.42420 0.61540 0.01089 Al 0
Al13 0.95300 0.38680 0.41290 0.01267 Al 0
Al14 0.45500 0.38980 0.41440 0.01267 Al 0
Al15 0.70200 0.30550 0.06340 0.00684 Al 0
Al16 0.20200 0.07910 0.27960 0.01646 Al 0
Al17 0.19900 0.03030 0.00700 0.01393 Al 0
Al18 0.96500 0.21450 0.24640 0.01267 Al 0
Al19 0.44600 0.21460 0.24510 0.02153 Al 0
Al20 0.95400 0.05990 0.80840 0.01520 Al 0
Al21 0.94600 0.32740 0.85760 0.01773 Al 0
Al22 0.45100 0.05450 0.80810 0.02280 Al 0
Al23 0.44600 0.33300 0.85920 0.01646 Al 0
Al24 0.20400 0.47290 0.49950 0.00887 Al 0
Al25 0.70100 0.19820 0.56510 0.00887 Al 0
Al26 0.71300 0.25280 0.94890 0.01267 Al 0
Al27 0.70700 0.30310 0.32890 0.02026 Al 0
Al28 0.19600 0.02780 0.39520 0.02026 Al 0
Al29 0.70300 0.45040 0.68190 0.01393 Al 0
Al30 0.70100 0.50870 0.31760 0.00507 Al 0
Al31 0.70100 0.00410 0.07510 0.01140 Al 0
Al32 0.71300 0.05210 0.21560 0.01646 Al 0
Al33 0.18800 0.21530 0.76640 0.00760 Al 0
Al34 0.20600 0.27890 0.12720 0.00507 Al 0
Al35 0.19200 0.12330 0.60500 0.00887 Al 0
Al36 0.20300 0.37440 0.28620 0.01013 Al 0
Fe1 0.20000 0.28120 0.51720 0.01482 Fe 0
Fe2 0.70200 0.05470 0.93510 0.01963 Fe 0
Fe3 0.70500 0.11030 0.35130 0.01672 Fe 0
Fe4 0.20900 0.33150 0.98670 0.02254 Fe 0
Mg1 0.21100 0.16830 0.90780 0.01267 Mg 0
Mg2 0.69800 0.38840 0.54560 0.00380 Mg 0
Mg3 0.20000 0.21900 0.37440 0.00507 Mg 0
Mg4 0.70500 0.44340 0.95880 0.00380 Mg 0
Ca1 0.19700 0.41650 0.75140 0.03040 Ca 0
Ca2 0.20900 0.08410 0.14300 0.00760 Ca 0
Ca3 0.70200 0.37420 0.20090 0.01646 Ca 0
Ca4 0.70500 0.12810 0.69470 0.01773 Ca 0
O1 0.94300 0.34030 0.11700 0.00253 O 0
O2 0.67300 0.20150 0.08390 0.00253 O 0
O3 0.20400 0.47060 0.13420 0.00760 O 0
O4 0.21200 0.08740 0.53640 0.02533 O 0
O5 0.46000 0.33750 0.11340 0.02660 O 0
O6 0.72800 0.08700 0.53230 0.00253 O 0
O7 0.22700 0.24180 0.19400 0.02153 O 0
O8 0.44600 0.39320 0.66910 0.01140 O 0
O9 0.21400 0.19790 0.08380 0.01393 O 0
O10 0.95500 0.18070 0.61750 0.00380 O 0
O11 0.98300 0.39480 0.66800 0.01393 O 0
O12 0.20700 0.26460 0.69680 0.01267 O 0
O13 0.70800 0.47400 0.13340 0.02026 O 0
O14 0.21300 0.31570 0.59920 0.00760 O 0
O15 0.47700 0.17660 0.61700 0.01013 O 0
O16 0.70500 0.14780 0.98400 0.01393 O 0
O17 0.19700 0.37170 0.46660 0.01520 O 0
O18 0.20900 0.14130 0.98540 0.01140 O 0
O19 0.72000 0.36100 0.46730 0.00887 O 0
O20 0.42900 0.00920 0.45330 0.01520 O 0
O21 0.18800 0.13080 0.42900 0.01773 O 0
O22 0.73000 0.08900 0.85100 0.04686 O 0
O23 0.20500 0.42420 0.03060 0.01267 O 0
O24 0.69600 0.40950 0.03910 0.01646 O 0
O25 0.72700 0.34610 0.91500 0.01013 O 0
O26 0.43200 0.45020 0.55460 0.00887 O 0
O27 0.93000 0.21900 0.50600 0.03926 O 0
O28 0.71300 0.29590 0.59860 0.01520 O 0
O29 0.21300 0.37010 0.90670 0.02406 O 0
O30 0.69200 0.19940 0.29990 0.01267 O 0
O31 0.42400 0.04930 0.33580 0.01393 O 0
O32 0.97300 0.43740 0.83580 0.02280 O 0
O33 0.19900 0.07770 0.86820 0.05446 O 0
O34 0.45300 0.44130 0.83520 0.00633 O 0
O35 0.96000 0.16260 0.78290 0.00887 O 0
O36 0.98300 0.00760 0.45360 0.00760 O 0
O37 0.22500 0.30480 0.81240 0.01646 O 0
O38 0.50300 0.21640 0.50430 0.02786 O 0
O39 0.92300 0.26990 0.00410 0.00633 O 0
O40 0.47300 0.16640 0.78600 0.02660 O 0
O41 0.92900 0.29310 0.39200 0.01140 O 0
O42 0.44500 0.06820 0.05640 0.00380 O 0
O43 0.69700 0.49900 0.24450 0.03040 O 0
O44 0.72200 0.02920 0.75960 0.00633 O 0
O45 0.20000 0.18200 0.29800 0.11399 O 0
O46 0.72800 0.41450 0.35450 0.00887 O 0
O47 0.99200 0.04390 0.34030 0.01267 O 0
O48 0.98300 0.45140 0.55870 0.02786 O 0
O49 0.46600 0.27810 0.00760 0.00887 O 0
O50 0.71700 0.29810 0.81060 0.01267 O 0
O51 0.71400 1.00040 0.14880 0.01900 O 0
O52 0.47800 0.28160 0.38690 0.00507 O 0
O53 0.96600 0.05420 0.06070 0.01773 O 0
O54 0.92900 0.22690 0.89170 0.01520 O 0
O55 0.21500 0.42090 0.35900 0.01393 O 0
O56 0.72800 0.13690 0.43310 0.01267 O 0
O57 0.43300 0.50260 0.93840 0.01520 O 0
O58 0.95700 0.32120 0.27620 0.01900 O 0
O59 0.99600 0.49300 0.43940 0.02913 O 0
O60 0.47700 0.22400 0.88990 0.05699 O 0
O61 0.17100 0.02750 0.76350 0.01013 O 0
O62 0.46800 0.31650 0.27280 0.01773 O 0
O63 0.95700 0.10250 0.22430 0.01267 O 0
O64 0.47100 0.10580 0.22250 0.01773 O 0
O-H1 0.21300 0.04850 0.65470 0.01267 O 1
O-H2 0.23100 0.44380 0.22940 0.06459 O 1
O-H3 0.72700 0.26250 0.70110 0.01267 O 1
O-H4 0.68200 0.23410 0.19920 0.01267 O 1

loop_
_cod_changelog_entry_id
_cod_changelog_entry_author
_cod_changelog_entry_date
_cod_changelog_entry_text
1
;cod-tools version 3.8.0
Id: cif_guess_AMCSD_atom_types 9574 2023-05-10 09:00:05Z saulius
;
2023-05-10T18:56:01+03:00
;Derived atom types and hydrogen counts
from atom names that follow the AMCSD naming convention
(Wat == water, O-H == hydroxyl).
;

loop_
_cod_related_entry_id
_cod_related_entry_database
_cod_related_entry_code
1 AMCSD 0018315
